data_1516501
loop_
_publ_author_name
'Xiao, You-Cai'
'Yue, Cai-Zhen'
'Chen, Peng-Qiao'
'Chen, Ying-Chun'

_publ_section_title
;
 Asymmetric Dearomatic Diels-Alder Reactions of Diverse Heteroarenes via
 \p-System Activation.
;
_journal_issue 12
_journal_name_full 'Organic letters'
_journal_page_first 3208
_journal_page_last 3211
_journal_paper_doi 10.1021/ol501217u
_journal_volume 16
_journal_year 2014
_chemical_absolute_configuration ad
_chemical_formula_sum 'C23 H23 N O6'
_chemical_formula_weight 409.42
_chemical_name_systematic
; 
 ? 
;
_space_group_IT_number 19
_symmetry_cell_setting orthorhombic
_symmetry_space_group_name_Hall 'P 2ac 2ab'
_symmetry_space_group_name_H-M 'P 21 21 21'
_atom_sites_solution_hydrogens geom
_atom_sites_solution_primary direct
_atom_sites_solution_secondary difmap
_audit_creation_method SHELXL-97
_cell_angle_alpha 90.00
_cell_angle_beta 90.00
_cell_angle_gamma 90.00
_cell_formula_units_Z 4
_cell_length_a 7.42320(10)
_cell_length_b 16.13800(10)
_cell_length_c 16.73780(10)
_cell_measurement_reflns_used 11762
_cell_measurement_temperature 290(2)
_cell_measurement_theta_max 69.4817
_cell_measurement_theta_min 3.8017
_cell_volume 2005.11(3)
_computing_cell_refinement 'CrysAlisPro (Agilent Technologies)'
_computing_data_collection 'CrysAlisPro (Agilent Technologies)'
_computing_data_reduction 'CrysAlisPro (Agilent Technologies)'
_computing_molecular_graphics 'Ortep-3 (L. J. Farrugia, 2001)'
_computing_publication_material SHELXL-97
_computing_structure_refinement 'SHELXL-97 (Sheldrick, 1997)'
_computing_structure_solution 'SHELXS-97 (Sheldrick, 1997)'
_diffrn_ambient_temperature 290(2)
_diffrn_detector_area_resol_mean 15.9149
_diffrn_measured_fraction_theta_full 0.992
_diffrn_measured_fraction_theta_max 0.993
_diffrn_measurement_device_type 'Gemini S Ultra, Agilent Technologies'
_diffrn_measurement_method '\w scans'
_diffrn_radiation_monochromator mirror
_diffrn_radiation_source 'Enhance Ultra (Cu) X-ray Source'
_diffrn_radiation_type CuK\a
_diffrn_radiation_wavelength 1.54184
_diffrn_reflns_av_R_equivalents 0.0247
_diffrn_reflns_av_sigmaI/netI 0.0164
_diffrn_reflns_limit_h_max 7
_diffrn_reflns_limit_h_min -8
_diffrn_reflns_limit_k_max 19
_diffrn_reflns_limit_k_min -19
_diffrn_reflns_limit_l_max 20
_diffrn_reflns_limit_l_min -20
_diffrn_reflns_number 17980
_diffrn_reflns_theta_full 69.61
_diffrn_reflns_theta_max 69.61
_diffrn_reflns_theta_min 3.80
_exptl_absorpt_coefficient_mu 0.814
_exptl_absorpt_correction_T_max 0.8224
_exptl_absorpt_correction_T_min 0.7582
_exptl_absorpt_correction_type multi-scan
_exptl_absorpt_process_details
;
CrysAlisPro, Agilent Technologies,
Version 1.171.36.21 (release 14-08-2012 CrysAlis171 .NET)
(compiled Sep 14 2012,17:21:16)
Empirical absorption correction using spherical harmonics,
 implemented in SCALE3 ABSPACK scaling algorithm.
;
_exptl_crystal_colour colorless
_exptl_crystal_density_diffrn 1.356
_exptl_crystal_density_method 'not measured'
_exptl_crystal_description block
_exptl_crystal_F_000 864
_exptl_crystal_size_max 0.36
_exptl_crystal_size_mid 0.28
_exptl_crystal_size_min 0.25
_refine_diff_density_max 0.123
_refine_diff_density_min -0.126
_refine_diff_density_rms 0.031
_refine_ls_abs_structure_details 'Flack H D (1983), Acta Cryst. A39, 876-881'
_refine_ls_abs_structure_Flack -0.12(15)
_refine_ls_extinction_method none
_refine_ls_goodness_of_fit_ref 1.038
_refine_ls_hydrogen_treatment constr
_refine_ls_matrix_type full
_refine_ls_number_parameters 274
_refine_ls_number_reflns 3728
_refine_ls_number_restraints 0
_refine_ls_restrained_S_all 1.038
_refine_ls_R_factor_all 0.0311
_refine_ls_R_factor_gt 0.0295
_refine_ls_shift/su_max 0.001
_refine_ls_shift/su_mean 0.000
_refine_ls_structure_factor_coef Fsqd
_refine_ls_weighting_details 'calc w=1/[\s^2^(Fo^2^)+(0.0497P)^2^+0.1588P] where P=(Fo^2^+2Fc^2^)/3'
_refine_ls_weighting_scheme calc
_refine_ls_wR_factor_gt 0.0778
_refine_ls_wR_factor_ref 0.0792
_reflns_number_gt 3572
_reflns_number_total 3728
_reflns_threshold_expression >2sigma(I)
_cod_data_source_file ol501217u_si_002.cif
_cod_data_source_block 16
_cod_depositor_comments 'Adding full bibliography for 1516501.cif.'
_cod_database_code 1516501

loop_
_symmetry_equiv_pos_as_xyz
'x, y, z'
'-x+1/2, -y, z+1/2'
'x+1/2, -y+1/2, -z'
'-x, y+1/2, -z+1/2'

loop_
_atom_site_label
_atom_site_type_symbol
_atom_site_fract_x
_atom_site_fract_y
_atom_site_fract_z
_atom_site_U_iso_or_equiv
_atom_site_adp_type
_atom_site_occupancy
_atom_site_symmetry_multiplicity
_atom_site_calc_flag
_atom_site_refinement_flags
O4 O 0.37081(15) 0.87789(6) 0.51394(5) 0.0450(2) Uani 1 1 d .
O1 O -0.01091(15) 1.14059(6) 0.57362(6) 0.0496(3) Uani 1 1 d .
O3 O 0.04324(14) 0.88738(6) 0.64144(6) 0.0467(2) Uani 1 1 d .
O2 O -0.08170(16) 1.00472(7) 0.68734(7) 0.0539(3) Uani 1 1 d .
N1 N 0.44629(16) 0.84490(7) 0.64518(6) 0.0373(3) Uani 1 1 d .
O6 O 0.76650(19) 0.94291(9) 0.50743(7) 0.0693(4) Uani 1 1 d .
O5 O 0.5263(2) 0.72087(7) 0.69616(8) 0.0766(4) Uani 1 1 d .
C6 C 0.35595(18) 0.98408(7) 0.61704(7) 0.0321(3) Uani 1 1 d .
C9 C 0.37285(18) 0.96880(8) 0.70590(7) 0.0337(3) Uani 1 1 d .
C20 C 0.6619(2) 0.97847(9) 0.46458(9) 0.0448(3) Uani 1 1 d .
C7 C 0.50763(18) 1.04437(8) 0.58702(7) 0.0345(3) Uani 1 1 d .
H7 H 0.6211 1.0256 0.6109 0.041 Uiso 1 1 calc R
C11 C 0.39082(18) 0.89730(8) 0.58268(7) 0.0340(3) Uani 1 1 d .
C19 C 0.5331(2) 1.04327(8) 0.49599(7) 0.0403(3) Uani 1 1 d .
H19A H 0.4164 1.0345 0.4712 0.048 Uiso 1 1 calc R
H19B H 0.5758 1.0974 0.4793 0.048 Uiso 1 1 calc R
C10 C 0.42674(18) 0.88733(9) 0.71981(8) 0.0376(3) Uani 1 1 d .
C12 C 0.3394(2) 1.02113(9) 0.76935(8) 0.0416(3) Uani 1 1 d .
H12 H 0.3021 1.0754 0.7604 0.050 Uiso 1 1 calc R
C5 C 0.16136(18) 1.01088(8) 0.59092(8) 0.0354(3) Uani 1 1 d .
H5 H 0.1408 0.9911 0.5363 0.043 Uiso 1 1 calc R
C3 C 0.2830(2) 1.15814(8) 0.60088(8) 0.0409(3) Uani 1 1 d .
C4 C 0.1503(2) 1.10241(8) 0.59059(8) 0.0395(3) Uani 1 1 d .
C15 C 0.4483(2) 0.85728(10) 0.79644(8) 0.0503(4) Uani 1 1 d .
H15 H 0.4832 0.8027 0.8055 0.060 Uiso 1 1 calc R
C13 C 0.3623(2) 0.99188(10) 0.84668(8) 0.0512(4) Uani 1 1 d .
H13 H 0.3413 1.0268 0.8899 0.061 Uiso 1 1 calc R
C22 C 0.4983(2) 0.76146(9) 0.63720(9) 0.0464(3) Uani 1 1 d .
C21 C 0.6557(3) 0.96237(14) 0.37645(10) 0.0655(5) Uani 1 1 d .
H21C H 0.6761 1.0132 0.3481 0.098 Uiso 1 1 calc R
H21A H 0.5397 0.9405 0.3623 0.098 Uiso 1 1 calc R
H21B H 0.7475 0.9230 0.3624 0.098 Uiso 1 1 calc R
C8 C 0.4732(2) 1.13309(8) 0.61733(8) 0.0403(3) Uani 1 1 d .
H8B H 0.4962 1.1357 0.6743 0.048 Uiso 1 1 calc R
H8A H 0.5549 1.1712 0.5909 0.048 Uiso 1 1 calc R
C16 C 0.02414(19) 0.96961(9) 0.64553(8) 0.0395(3) Uani 1 1 d .
C14 C 0.4160(3) 0.91125(11) 0.85965(9) 0.0579(4) Uani 1 1 d .
H14 H 0.4311 0.8925 0.9118 0.069 Uiso 1 1 calc R
C23 C 0.5240(3) 0.72690(10) 0.55572(11) 0.0678(5) Uani 1 1 d .
H23B H 0.5908 0.6761 0.5591 0.102 Uiso 1 1 calc R
H23C H 0.5892 0.7660 0.5235 0.102 Uiso 1 1 calc R
H23A H 0.4086 0.7163 0.5319 0.102 Uiso 1 1 calc R
C2 C 0.1995(3) 1.23808(9) 0.59090(10) 0.0533(4) Uani 1 1 d .
H2 H 0.2553 1.2895 0.5949 0.064 Uiso 1 1 calc R
C1 C 0.0263(3) 1.22370(10) 0.57470(11) 0.0580(4) Uani 1 1 d .
H1 H -0.0585 1.2650 0.5653 0.070 Uiso 1 1 calc R
C17 C -0.0620(3) 0.83943(12) 0.69817(14) 0.0718(6) Uani 1 1 d .
H17A H -0.1895 0.8459 0.6871 0.086 Uiso 1 1 calc R
H17B H -0.0388 0.8587 0.7521 0.086 Uiso 1 1 calc R
C18 C -0.0098(3) 0.75098(12) 0.69045(14) 0.0798(6) Uani 1 1 d .
H18A H -0.0249 0.7336 0.6360 0.120 Uiso 1 1 calc R
H18B H -0.0847 0.7178 0.7246 0.120 Uiso 1 1 calc R
H18C H 0.1140 0.7444 0.7058 0.120 Uiso 1 1 calc R

loop_
_atom_site_aniso_label
_atom_site_aniso_U_11
_atom_site_aniso_U_22
_atom_site_aniso_U_33
_atom_site_aniso_U_23
_atom_site_aniso_U_13
_atom_site_aniso_U_12
O4 0.0604(6) 0.0396(5) 0.0350(5) -0.0050(4) -0.0020(4) -0.0006(5)
O1 0.0450(6) 0.0473(5) 0.0563(6) 0.0056(4) -0.0087(5) 0.0118(5)
O3 0.0411(5) 0.0446(5) 0.0543(6) 0.0045(4) 0.0036(5) -0.0052(4)
O2 0.0491(6) 0.0613(7) 0.0514(6) -0.0015(5) 0.0080(5) 0.0049(5)
N1 0.0433(6) 0.0324(5) 0.0362(5) 0.0029(4) 0.0003(5) 0.0023(5)
O6 0.0664(8) 0.0862(9) 0.0554(7) -0.0125(6) -0.0104(6) 0.0326(7)
O5 0.1188(12) 0.0427(6) 0.0684(7) 0.0155(5) 0.0058(8) 0.0232(7)
C6 0.0364(7) 0.0308(6) 0.0290(6) 0.0004(4) -0.0029(5) 0.0009(5)
C9 0.0335(6) 0.0376(6) 0.0299(6) 0.0026(5) -0.0018(5) 0.0003(5)
C20 0.0427(8) 0.0519(8) 0.0398(7) -0.0027(6) 0.0009(6) -0.0021(7)
C7 0.0358(7) 0.0337(6) 0.0341(6) 0.0020(5) -0.0029(5) 0.0011(5)
C11 0.0357(7) 0.0332(6) 0.0331(6) 0.0004(5) -0.0003(5) -0.0012(5)
C19 0.0466(8) 0.0392(7) 0.0351(6) 0.0060(5) 0.0001(6) 0.0004(6)
C10 0.0370(7) 0.0404(7) 0.0352(6) 0.0039(5) -0.0009(5) 0.0015(6)
C12 0.0474(8) 0.0425(7) 0.0351(7) -0.0026(5) -0.0021(6) 0.0009(6)
C5 0.0376(7) 0.0378(6) 0.0310(6) 0.0000(5) -0.0053(5) 0.0026(5)
C3 0.0500(8) 0.0339(6) 0.0387(7) 0.0014(5) -0.0031(6) 0.0040(6)
C4 0.0417(8) 0.0400(7) 0.0367(6) 0.0037(5) -0.0038(6) 0.0086(6)
C15 0.0615(10) 0.0484(8) 0.0408(7) 0.0109(6) -0.0048(7) 0.0069(7)
C13 0.0614(10) 0.0610(9) 0.0313(7) -0.0056(6) 0.0007(6) 0.0009(8)
C22 0.0477(8) 0.0341(7) 0.0574(8) 0.0033(6) 0.0041(7) 0.0044(6)
C21 0.0675(12) 0.0867(12) 0.0422(8) -0.0098(8) 0.0062(8) 0.0074(10)
C8 0.0452(8) 0.0337(6) 0.0421(7) -0.0004(5) -0.0051(6) -0.0033(6)
C16 0.0371(7) 0.0437(7) 0.0378(7) -0.0002(5) -0.0065(6) 0.0000(6)
C14 0.0744(12) 0.0673(10) 0.0319(7) 0.0089(6) -0.0029(7) 0.0040(9)
C23 0.0896(15) 0.0454(8) 0.0683(11) -0.0105(7) 0.0049(10) 0.0197(10)
C2 0.0665(11) 0.0352(7) 0.0582(9) 0.0020(6) -0.0052(8) 0.0076(7)
C1 0.0649(11) 0.0418(8) 0.0673(10) 0.0062(7) -0.0076(9) 0.0174(8)
C17 0.0629(12) 0.0567(10) 0.0958(14) 0.0128(9) 0.0258(11) -0.0136(9)
C18 0.0871(15) 0.0553(10) 0.0972(15) 0.0146(10) 0.0214(13) -0.0110(11)

loop_
_atom_type_symbol
_atom_type_description
_atom_type_scat_dispersion_real
_atom_type_scat_dispersion_imag
_atom_type_scat_source
C C 0.0181 0.0091 'International Tables Vol C Tables 4.2.6.8 and 6.1.1.4'
H H 0.0000 0.0000 'International Tables Vol C Tables 4.2.6.8 and 6.1.1.4'
N N 0.0311 0.0180 'International Tables Vol C Tables 4.2.6.8 and 6.1.1.4'
O O 0.0492 0.0322 'International Tables Vol C Tables 4.2.6.8 and 6.1.1.4'

loop_
_geom_angle_atom_site_label_1
_geom_angle_atom_site_label_2
_geom_angle_atom_site_label_3
_geom_angle
C1 O1 C4 105.09(13)
C16 O3 C17 116.01(13)
C11 N1 C22 125.80(11)
C11 N1 C10 109.36(10)
C22 N1 C10 124.63(11)
C9 C6 C11 101.86(10)
C9 C6 C5 113.27(11)
C11 C6 C5 107.58(10)
C9 C6 C7 110.85(10)
C11 C6 C7 108.92(10)
C5 C6 C7 113.57(10)
C12 C9 C10 120.03(12)
C12 C9 C6 129.96(12)
C10 C9 C6 109.98(11)
O6 C20 C21 121.61(16)
O6 C20 C19 122.09(13)
C21 C20 C19 116.29(14)
C19 C7 C8 110.97(10)
C19 C7 C6 113.48(11)
C8 C7 C6 110.59(11)
C19 C7 H7 107.2
C8 C7 H7 107.2
C6 C7 H7 107.2
O4 C11 N1 126.26(12)
O4 C11 C6 125.12(12)
N1 C11 C6 108.61(10)
C20 C19 C7 115.52(12)
C20 C19 H19A 108.4
C7 C19 H19A 108.4
C20 C19 H19B 108.4
C7 C19 H19B 108.4
H19A C19 H19B 107.5
C15 C10 C9 121.32(13)
C15 C10 N1 129.11(13)
C9 C10 N1 109.54(11)
C9 C12 C13 119.20(13)
C9 C12 H12 120.4
C13 C12 H12 120.4
C4 C5 C16 113.71(12)
C4 C5 C6 109.09(11)
C16 C5 C6 109.15(10)
C4 C5 H5 108.3
C16 C5 H5 108.3
C6 C5 H5 108.3
C4 C3 C2 105.63(14)
C4 C3 C8 122.32(12)
C2 C3 C8 132.05(14)
C3 C4 O1 111.34(12)
C3 C4 C5 128.82(13)
O1 C4 C5 119.75(13)
C10 C15 C14 117.82(14)
C10 C15 H15 121.1
C14 C15 H15 121.1
C14 C13 C12 120.22(14)
C14 C13 H13 119.9
C12 C13 H13 119.9
O5 C22 N1 119.40(14)
O5 C22 C23 121.77(14)
N1 C22 C23 118.78(13)
C20 C21 H21C 109.5
C20 C21 H21A 109.5
H21C C21 H21A 109.5
C20 C21 H21B 109.5
H21C C21 H21B 109.5
H21A C21 H21B 109.5
C3 C8 C7 110.33(11)
C3 C8 H8B 109.6
C7 C8 H8B 109.6
C3 C8 H8A 109.6
C7 C8 H8A 109.6
H8B C8 H8A 108.1
O2 C16 O3 124.79(14)
O2 C16 C5 125.75(13)
O3 C16 C5 109.44(12)
C13 C14 C15 121.41(14)
C13 C14 H14 119.3
C15 C14 H14 119.3
C22 C23 H23B 109.5
C22 C23 H23C 109.5
H23B C23 H23C 109.5
C22 C23 H23A 109.5
H23B C23 H23A 109.5
H23C C23 H23A 109.5
C1 C2 C3 106.38(15)
C1 C2 H2 126.8
C3 C2 H2 126.8
C2 C1 O1 111.56(14)
C2 C1 H1 124.2
O1 C1 H1 124.2
O3 C17 C18 108.36(16)
O3 C17 H17A 110.0
C18 C17 H17A 110.0
O3 C17 H17B 110.0
C18 C17 H17B 110.0
H17A C17 H17B 108.4
C17 C18 H18A 109.5
C17 C18 H18B 109.5
H18A C18 H18B 109.5
C17 C18 H18C 109.5
H18A C18 H18C 109.5
H18B C18 H18C 109.5

loop_
_geom_bond_atom_site_label_1
_geom_bond_atom_site_label_2
_geom_bond_distance
O4 C11 1.2016(16)
O1 C1 1.370(2)
O1 C4 1.3757(17)
O3 C16 1.3363(17)
O3 C17 1.453(2)
O2 C16 1.1951(18)
N1 C11 1.4068(16)
N1 C22 1.4071(18)
N1 C10 1.4318(17)
O6 C20 1.2026(19)
O5 C22 1.2026(19)
C6 C9 1.5128(17)
C6 C11 1.5358(17)
C6 C5 1.5699(18)
C6 C7 1.5706(18)
C9 C12 1.3793(18)
C9 C10 1.3940(18)
C20 C21 1.498(2)
C20 C19 1.512(2)
C7 C19 1.5354(16)
C7 C8 1.5404(17)
C7 H7 0.9800
C19 H19A 0.9700
C19 H19B 0.9700
C10 C15 1.3805(19)
C12 C13 1.388(2)
C12 H12 0.9300
C5 C4 1.4794(18)
C5 C16 1.522(2)
C5 H5 0.9800
C3 C4 1.345(2)
C3 C2 1.441(2)
C3 C8 1.495(2)
C15 C14 1.391(2)
C15 H15 0.9300
C13 C14 1.378(2)
C13 H13 0.9300
C22 C23 1.486(2)
C21 H21C 0.9600
C21 H21A 0.9600
C21 H21B 0.9600
C8 H8B 0.9700
C8 H8A 0.9700
C14 H14 0.9300
C23 H23B 0.9600
C23 H23C 0.9600
C23 H23A 0.9600
C2 C1 1.334(3)
C2 H2 0.9300
C1 H1 0.9300
C17 C18 1.485(3)
C17 H17A 0.9700
C17 H17B 0.9700
C18 H18A 0.9600
C18 H18B 0.9600
C18 H18C 0.9600

loop_
_geom_torsion_atom_site_label_1
_geom_torsion_atom_site_label_2
_geom_torsion_atom_site_label_3
_geom_torsion_atom_site_label_4
_geom_torsion
C11 C6 C9 C12 -173.21(15)
C5 C6 C9 C12 -58.0(2)
C7 C6 C9 C12 71.04(19)
C11 C6 C9 C10 5.06(15)
C5 C6 C9 C10 120.29(12)
C7 C6 C9 C10 -110.69(12)
C9 C6 C7 C19 163.47(11)
C11 C6 C7 C19 52.18(14)
C5 C6 C7 C19 -67.67(14)
C9 C6 C7 C8 -71.08(13)
C11 C6 C7 C8 177.64(10)
C5 C6 C7 C8 57.78(13)
C22 N1 C11 O4 4.0(2)
C10 N1 C11 O4 -170.97(14)
C22 N1 C11 C6 -177.12(13)
C10 N1 C11 C6 7.95(15)
C9 C6 C11 O4 171.12(13)
C5 C6 C11 O4 51.78(17)
C7 C6 C11 O4 -71.72(16)
C9 C6 C11 N1 -7.82(14)
C5 C6 C11 N1 -127.15(11)
C7 C6 C11 N1 109.35(11)
O6 C20 C19 C7 -15.8(2)
C21 C20 C19 C7 165.77(14)
C8 C7 C19 C20 147.21(12)
C6 C7 C19 C20 -87.55(15)
C12 C9 C10 C15 -0.2(2)
C6 C9 C10 C15 -178.62(14)
C12 C9 C10 N1 177.84(13)
C6 C9 C10 N1 -0.62(16)
C11 N1 C10 C15 173.11(15)
C22 N1 C10 C15 -1.9(2)
C11 N1 C10 C9 -4.68(16)
C22 N1 C10 C9 -179.69(13)
C10 C9 C12 C13 0.8(2)
C6 C9 C12 C13 178.89(15)
C9 C6 C5 C4 92.76(13)
C11 C6 C5 C4 -155.47(11)
C7 C6 C5 C4 -34.86(15)
C9 C6 C5 C16 -32.03(14)
C11 C6 C5 C16 79.74(12)
C7 C6 C5 C16 -159.64(10)
C2 C3 C4 O1 0.89(16)
C8 C3 C4 O1 -177.97(12)
C2 C3 C4 C5 177.18(14)
C8 C3 C4 C5 -1.7(2)
C1 O1 C4 C3 -0.73(17)
C1 O1 C4 C5 -177.40(13)
C16 C5 C4 C3 129.49(15)
C6 C5 C4 C3 7.4(2)
C16 C5 C4 O1 -54.49(17)
C6 C5 C4 O1 -176.57(11)
C9 C10 C15 C14 -0.6(2)
N1 C10 C15 C14 -178.17(16)
C9 C12 C13 C14 -0.6(3)
C11 N1 C22 O5 -172.88(16)
C10 N1 C22 O5 1.3(2)
C11 N1 C22 C23 9.5(2)
C10 N1 C22 C23 -176.30(16)
C4 C3 C8 C7 23.21(18)
C2 C3 C8 C7 -155.31(16)
C19 C7 C8 C3 77.62(14)
C6 C7 C8 C3 -49.24(14)
C17 O3 C16 O2 -6.1(2)
C17 O3 C16 C5 172.11(14)
C4 C5 C16 O2 -2.3(2)
C6 C5 C16 O2 119.78(15)
C4 C5 C16 O3 179.50(11)
C6 C5 C16 O3 -58.45(13)
C12 C13 C14 C15 -0.1(3)
C10 C15 C14 C13 0.7(3)
C4 C3 C2 C1 -0.71(19)
C8 C3 C2 C1 178.00(16)
C3 C2 C1 O1 0.3(2)
C4 O1 C1 C2 0.24(19)
C16 O3 C17 C18 -174.29(17)
